data_4500451
loop_
_publ_author_name
'Arlin, Jean-Baptiste'
'Florence, Alastair J.'
'Johnston, Andrea'
'Kennedy, Alan R.'
'Miller, Gary J.'
'Patterson, Kirsty'

_publ_section_title
;
 Systematic Data Set for Structure&#x2212;Property Investigations:
 Solubility and Solid-State Structure of Alkaline Earth Metal Salts of
 Benzoates
;
_journal_issue 4
_journal_name_full 'Crystal Growth &amp; Design'
_journal_page_first 1318
_journal_paper_doi 10.1021/cg101547r
_journal_volume 11
_journal_year 2011
_chemical_formula_sum 'C14 H12 Ba O7'
_chemical_formula_weight 429.58
_chemical_name_systematic
;
 ?
;
_space_group_IT_number 2
_symmetry_cell_setting triclinic
_symmetry_space_group_name_Hall '-P 1'
_symmetry_space_group_name_H-M 'P -1'
_atom_sites_solution_hydrogens geom
_atom_sites_solution_primary direct
_atom_sites_solution_secondary difmap
_audit_creation_method SHELXL-97
_cell_angle_alpha 101.0560(10)
_cell_angle_beta 98.483(2)
_cell_angle_gamma 99.498(2)
_cell_formula_units_Z 4
_cell_length_a 9.2329(2)
_cell_length_b 10.0390(3)
_cell_length_c 15.6860(5)
_cell_measurement_reflns_used 6335
_cell_measurement_temperature 123(2)
_cell_measurement_theta_max 27.88
_cell_measurement_theta_min 1.00
_cell_volume 1383.06(7)
_computing_structure_refinement 'SHELXL-97 (Sheldrick, 1997)'
_diffrn_ambient_temperature 123(2)
_diffrn_measured_fraction_theta_full 0.996
_diffrn_measured_fraction_theta_max 0.996
_diffrn_measurement_device_type 'Nonius Kappa CCD'
_diffrn_measurement_method 'phi and omega scans'
_diffrn_radiation_monochromator graphite
_diffrn_radiation_source 'fine-focus sealed tube'
_diffrn_radiation_type MoK\a
_diffrn_radiation_wavelength 0.71073
_diffrn_reflns_av_R_equivalents 0.041
_diffrn_reflns_av_sigmaI/netI 0.0462
_diffrn_reflns_limit_h_max 12
_diffrn_reflns_limit_h_min -12
_diffrn_reflns_limit_k_max 13
_diffrn_reflns_limit_k_min -13
_diffrn_reflns_limit_l_max 20
_diffrn_reflns_limit_l_min -20
_diffrn_reflns_number 23797
_diffrn_reflns_theta_full 27.90
_diffrn_reflns_theta_max 27.90
_diffrn_reflns_theta_min 2.11
_diffrn_standards_decay_% 0
_diffrn_standards_number 0
_exptl_absorpt_coefficient_mu 2.905
_exptl_absorpt_correction_type none
_exptl_absorpt_process_details
;
High number of redundant reflections means that
Nonius processing software effectively corrects for medium sized
absorption effects. In this case, the resulting data was
better than that output by more formal absorption correction
routines.
;
_exptl_crystal_colour colourless
_exptl_crystal_density_diffrn 2.063
_exptl_crystal_density_method 'not measured'
_exptl_crystal_description slab
_exptl_crystal_F_000 832
_exptl_crystal_size_max 0.3
_exptl_crystal_size_mid 0.2
_exptl_crystal_size_min 0.1
_refine_diff_density_max 0.764
_refine_diff_density_min -0.725
_refine_diff_density_rms 0.124
_refine_ls_extinction_method none
_refine_ls_goodness_of_fit_ref 1.035
_refine_ls_hydrogen_treatment mixed
_refine_ls_matrix_type full
_refine_ls_number_parameters 429
_refine_ls_number_reflns 6599
_refine_ls_number_restraints 0
_refine_ls_restrained_S_all 1.035
_refine_ls_R_factor_all 0.0421
_refine_ls_R_factor_gt 0.0253
_refine_ls_shift/su_max 0.002
_refine_ls_shift/su_mean 0.000
_refine_ls_structure_factor_coef Fsqd
_refine_ls_weighting_details 'calc w=1/[\s^2^(Fo^2^)+(0.0109P)^2^+0.7282P] where P=(Fo^2^+2Fc^2^)/3'
_refine_ls_weighting_scheme calc
_refine_ls_wR_factor_gt 0.0436
_refine_ls_wR_factor_ref 0.0477
_reflns_number_gt 5262
_reflns_number_total 6599
_reflns_threshold_expression I>2\s(I)
_cod_data_source_file cg101547r_si_001.cif
_cod_data_source_block basal
_cod_original_sg_symbol_H-M P-1
_cod_database_code 4500451

loop_
_symmetry_equiv_pos_as_xyz
'x, y, z'
'-x, -y, -z'

loop_
_atom_site_label
_atom_site_type_symbol
_atom_site_fract_x
_atom_site_fract_y
_atom_site_fract_z
_atom_site_U_iso_or_equiv
_atom_site_adp_type
_atom_site_occupancy
_atom_site_symmetry_multiplicity
_atom_site_calc_flag
_atom_site_refinement_flags
Ba1 Ba 0.492670(16) 0.267175(18) 0.098205(11) 0.01193(5) Uani 1 1 d .
Ba2 Ba -0.261829(16) 0.145985(17) -0.100199(11) 0.00965(5) Uani 1 1 d .
O1 O 0.5744(2) 0.2853(2) 0.27151(13) 0.0161(5) Uani 1 1 d .
O2 O 0.3978(2) 0.0963(2) 0.21644(12) 0.0141(4) Uani 1 1 d .
O1W O 0.6127(3) 0.3812(2) -0.03214(16) 0.0162(5) Uani 1 1 d .
O3 O 0.6458(3) 0.3889(3) 0.43746(16) 0.0368(7) Uani 1 1 d .
O2W O -0.3871(3) 0.2794(2) -0.22960(14) 0.0186(5) Uani 1 1 d .
O4 O 0.25903(19) 0.0636(2) -0.00617(12) 0.0124(4) Uani 1 1 d .
O5 O 0.45639(19) 0.0833(2) -0.07158(12) 0.0169(5) Uani 1 1 d .
O6 O -0.0063(2) 0.0131(2) -0.09730(14) 0.0146(5) Uani 1 1 d .
O7 O 0.77382(19) 0.2527(2) 0.08783(12) 0.0130(4) Uani 1 1 d .
O8 O 0.97681(19) 0.2945(2) 0.02905(13) 0.0162(5) Uani 1 1 d .
O9 O 1.2330(2) 0.3677(2) 0.12302(14) 0.0179(5) Uani 1 1 d .
O10 O 0.58682(19) 0.5560(2) 0.15834(13) 0.0139(4) Uani 1 1 d .
O11 O 0.7728(2) 0.6168(2) 0.08839(13) 0.0200(5) Uani 1 1 d .
O12 O 1.0402(2) 0.7036(2) 0.17246(15) 0.0169(5) Uani 1 1 d .
C1 C 0.4664(3) 0.1752(3) 0.37369(18) 0.0123(6) Uani 1 1 d .
C2 C 0.5460(3) 0.2789(3) 0.4466(2) 0.0202(7) Uani 1 1 d .
C3 C 0.5234(3) 0.2725(3) 0.5317(2) 0.0230(7) Uani 1 1 d .
H3 H 0.5771 0.3431 0.5807 0.028 Uiso 1 1 calc R
C4 C 0.4232(3) 0.1638(3) 0.5449(2) 0.0187(7) Uani 1 1 d .
H4 H 0.4075 0.1604 0.6030 0.022 Uiso 1 1 calc R
C5 C 0.3454(3) 0.0598(3) 0.4742(2) 0.0181(7) Uani 1 1 d .
H5 H 0.2768 -0.0152 0.4836 0.022 Uiso 1 1 calc R
C6 C 0.3680(3) 0.0658(3) 0.39016(19) 0.0148(6) Uani 1 1 d .
H6 H 0.3152 -0.0067 0.3419 0.018 Uiso 1 1 calc R
C7 C 0.4805(3) 0.1848(3) 0.28192(19) 0.0127(6) Uani 1 1 d .
C8 C 0.2156(3) 0.0267(3) -0.16345(18) 0.0106(6) Uani 1 1 d .
C9 C 0.0599(3) 0.0013(3) -0.16999(18) 0.0108(6) Uani 1 1 d .
C10 C -0.0329(3) -0.0383(3) -0.25233(19) 0.0141(6) Uani 1 1 d .
H10 H -0.1382 -0.0585 -0.2564 0.017 Uiso 1 1 calc R
C11 C 0.0270(3) -0.0487(3) -0.3287(2) 0.0161(6) Uani 1 1 d .
H11 H -0.0372 -0.0757 -0.3848 0.019 Uiso 1 1 calc R
C12 C 0.1811(3) -0.0196(3) -0.32326(19) 0.0163(6) Uani 1 1 d .
H12 H 0.2222 -0.0252 -0.3756 0.020 Uiso 1 1 calc R
C13 C 0.2739(3) 0.0175(3) -0.24149(19) 0.0141(6) Uani 1 1 d .
H13 H 0.3791 0.0372 -0.2380 0.017 Uiso 1 1 calc R
C14 C 0.3170(3) 0.0600(3) -0.07619(18) 0.0113(6) Uani 1 1 d .
C15 C 1.0082(3) 0.3413(3) 0.18566(18) 0.0108(6) Uani 1 1 d .
C16 C 1.1653(3) 0.3731(3) 0.19545(19) 0.0130(6) Uani 1 1 d .
C17 C 1.2533(3) 0.4097(3) 0.2797(2) 0.0167(7) Uani 1 1 d .
H17 H 1.3590 0.4317 0.2865 0.020 Uiso 1 1 calc R
C18 C 1.1869(3) 0.4142(3) 0.3534(2) 0.0178(7) Uani 1 1 d .
H18 H 1.2477 0.4378 0.4107 0.021 Uiso 1 1 calc R
C19 C 1.0331(3) 0.3847(3) 0.34468(19) 0.0158(6) Uani 1 1 d .
H19 H 0.9882 0.3896 0.3956 0.019 Uiso 1 1 calc R
C20 C 0.9451(3) 0.3481(3) 0.26124(19) 0.0135(6) Uani 1 1 d .
H20 H 0.8394 0.3272 0.2554 0.016 Uiso 1 1 calc R
C21 C 0.9131(3) 0.2943(3) 0.09584(18) 0.0116(6) Uani 1 1 d .
C22 C 0.8302(3) 0.6488(3) 0.24463(19) 0.0126(6) Uani 1 1 d .
C23 C 0.9838(3) 0.6954(3) 0.24833(19) 0.0144(6) Uani 1 1 d .
C24 C 1.0822(3) 0.7321(3) 0.32873(19) 0.0158(6) Uani 1 1 d .
H24 H 1.1858 0.7630 0.3307 0.019 Uiso 1 1 calc R
C25 C 1.0295(3) 0.7238(3) 0.4058(2) 0.0179(7) Uani 1 1 d .
H25 H 1.0974 0.7487 0.4606 0.021 Uiso 1 1 calc R
C26 C 0.8775(3) 0.6793(3) 0.4040(2) 0.0178(7) Uani 1 1 d .
H26 H 0.8415 0.6742 0.4572 0.021 Uiso 1 1 calc R
C27 C 0.7806(3) 0.6428(3) 0.32406(19) 0.0147(6) Uani 1 1 d .
H27 H 0.6771 0.6127 0.3228 0.018 Uiso 1 1 calc R
C28 C 0.7235(3) 0.6058(3) 0.15885(19) 0.0142(6) Uani 1 1 d .
H1H H 0.645(4) 0.378(4) 0.384(3) 0.050(13) Uiso 1 1 d .
H2H H 0.064(4) 0.044(4) -0.057(2) 0.044(12) Uiso 1 1 d .
H3H H 1.158(4) 0.348(4) 0.079(3) 0.053(13) Uiso 1 1 d .
H4H H 0.975(4) 0.672(4) 0.138(2) 0.032(12) Uiso 1 1 d .
H1W H 0.662(3) 0.446(3) -0.003(2) 0.013(10) Uiso 1 1 d .
H2W H 0.556(5) 0.406(4) -0.073(3) 0.070(15) Uiso 1 1 d .
H3W H -0.321(4) 0.341(4) -0.234(2) 0.030(11) Uiso 1 1 d .
H4W H -0.446(4) 0.322(4) -0.216(3) 0.052(14) Uiso 1 1 d .

loop_
_atom_site_aniso_label
_atom_site_aniso_U_11
_atom_site_aniso_U_22
_atom_site_aniso_U_33
_atom_site_aniso_U_23
_atom_site_aniso_U_13
_atom_site_aniso_U_12
Ba1 0.00876(9) 0.01574(10) 0.01022(10) 0.00139(8) 0.00293(7) 0.00013(7)
Ba2 0.00720(8) 0.01192(9) 0.00935(9) 0.00184(7) 0.00198(7) 0.00075(7)
O1 0.0126(10) 0.0203(12) 0.0128(11) 0.0031(9) 0.0019(8) -0.0029(9)
O2 0.0140(10) 0.0149(11) 0.0106(10) -0.0005(9) -0.0004(8) 0.0016(8)
O1W 0.0203(12) 0.0146(12) 0.0126(12) 0.0020(10) 0.0000(10) 0.0044(10)
O3 0.0501(16) 0.0319(15) 0.0146(13) 0.0005(12) 0.0053(12) -0.0248(12)
O2W 0.0179(12) 0.0215(13) 0.0187(12) 0.0061(10) 0.0067(10) 0.0054(11)
O4 0.0107(10) 0.0154(11) 0.0111(10) 0.0026(9) 0.0041(8) 0.0014(8)
O5 0.0078(10) 0.0281(13) 0.0127(11) 0.0011(9) 0.0018(8) 0.0015(9)
O6 0.0103(10) 0.0204(12) 0.0128(12) 0.0024(9) 0.0032(9) 0.0028(9)
O7 0.0077(9) 0.0155(11) 0.0146(11) 0.0031(9) 0.0004(8) 0.0008(8)
O8 0.0106(10) 0.0240(12) 0.0130(11) 0.0028(9) 0.0035(8) 0.0011(9)
O9 0.0096(10) 0.0269(13) 0.0149(12) 0.0015(10) 0.0016(9) 0.0014(9)
O10 0.0097(10) 0.0166(11) 0.0154(11) 0.0042(9) 0.0026(8) 0.0015(8)
O11 0.0205(11) 0.0253(13) 0.0108(11) 0.0011(9) 0.0045(9) -0.0032(9)
O12 0.0124(11) 0.0190(12) 0.0176(12) 0.0022(10) 0.0057(10) -0.0018(9)
C1 0.0101(13) 0.0150(15) 0.0126(15) 0.0030(12) 0.0032(11) 0.0038(12)
C2 0.0202(16) 0.0179(17) 0.0184(17) 0.0015(14) 0.0033(13) -0.0045(13)
C3 0.0320(18) 0.0218(18) 0.0099(16) -0.0009(14) 0.0032(14) -0.0037(14)
C4 0.0208(16) 0.0232(18) 0.0138(16) 0.0057(14) 0.0066(13) 0.0045(13)
C5 0.0139(14) 0.0213(17) 0.0187(17) 0.0070(14) 0.0042(12) -0.0017(13)
C6 0.0112(14) 0.0175(16) 0.0126(16) 0.0021(13) -0.0035(12) 0.0006(12)
C7 0.0075(13) 0.0139(15) 0.0171(16) 0.0031(13) 0.0024(12) 0.0038(12)
C8 0.0110(13) 0.0094(15) 0.0109(15) 0.0015(12) 0.0009(11) 0.0027(11)
C9 0.0120(14) 0.0097(14) 0.0117(15) 0.0025(12) 0.0039(11) 0.0035(11)
C10 0.0120(14) 0.0140(16) 0.0165(16) 0.0033(13) 0.0015(12) 0.0042(12)
C11 0.0177(15) 0.0143(16) 0.0142(16) 0.0025(13) -0.0023(12) 0.0027(12)
C12 0.0232(16) 0.0159(16) 0.0131(16) 0.0051(13) 0.0084(13) 0.0061(13)
C13 0.0141(14) 0.0135(15) 0.0156(16) 0.0035(13) 0.0059(12) 0.0022(12)
C14 0.0124(14) 0.0082(14) 0.0138(15) 0.0034(12) 0.0027(12) 0.0018(11)
C15 0.0116(13) 0.0089(14) 0.0113(15) 0.0015(12) -0.0003(11) 0.0030(11)
C16 0.0113(14) 0.0123(15) 0.0133(15) -0.0002(12) 0.0000(12) 0.0019(11)
C17 0.0103(14) 0.0141(16) 0.0200(17) -0.0029(13) -0.0055(12) 0.0020(12)
C18 0.0213(16) 0.0140(16) 0.0153(16) 0.0035(13) -0.0037(13) 0.0020(13)
C19 0.0202(15) 0.0127(16) 0.0131(16) 0.0025(13) 0.0027(12) 0.0004(12)
C20 0.0123(14) 0.0107(15) 0.0179(16) 0.0035(13) 0.0029(12) 0.0029(12)
C21 0.0130(14) 0.0081(14) 0.0143(15) 0.0034(12) 0.0013(12) 0.0033(11)
C22 0.0142(14) 0.0104(15) 0.0140(16) 0.0023(12) 0.0041(12) 0.0040(12)
C23 0.0170(15) 0.0112(15) 0.0172(16) 0.0046(13) 0.0081(12) 0.0025(12)
C24 0.0133(14) 0.0140(16) 0.0198(17) 0.0028(13) 0.0038(12) 0.0027(12)
C25 0.0173(15) 0.0178(17) 0.0176(17) 0.0038(14) 0.0002(13) 0.0031(13)
C26 0.0212(16) 0.0202(17) 0.0145(16) 0.0068(13) 0.0082(13) 0.0037(13)
C27 0.0117(14) 0.0155(16) 0.0197(17) 0.0052(13) 0.0079(12) 0.0047(12)
C28 0.0177(15) 0.0075(15) 0.0184(17) 0.0033(12) 0.0052(13) 0.0029(12)

loop_
_atom_type_symbol
_atom_type_description
_atom_type_scat_dispersion_real
_atom_type_scat_dispersion_imag
_atom_type_scat_source
Ba Ba -0.3244 2.2819 'International Tables Vol C Tables 4.2.6.8 and 6.1.1.4'
O O 0.0106 0.0060 'International Tables Vol C Tables 4.2.6.8 and 6.1.1.4'
C C 0.0033 0.0016 'International Tables Vol C Tables 4.2.6.8 and 6.1.1.4'
H H 0.0000 0.0000 'International Tables Vol C Tables 4.2.6.8 and 6.1.1.4'

loop_
_geom_angle_atom_site_label_1
_geom_angle_atom_site_label_2
_geom_angle_atom_site_label_3
_geom_angle
_geom_angle_site_symmetry_1
_geom_angle_site_symmetry_3
O7 Ba1 O1 86.04(6) . .
O7 Ba1 O4 120.57(5) . .
O1 Ba1 O4 122.20(6) . .
O7 Ba1 O9 162.72(6) . 1_455
O1 Ba1 O9 91.86(6) . 1_455
O4 Ba1 O9 74.83(6) . 1_455
O7 Ba1 O1W 63.06(6) . .
O1 Ba1 O1W 136.39(6) . .
O4 Ba1 O1W 100.53(6) . .
O9 Ba1 O1W 108.61(6) 1_455 .
O7 Ba1 O10 88.17(5) . .
O1 Ba1 O10 79.57(6) . .
O4 Ba1 O10 142.72(5) . .
O9 Ba1 O10 74.58(6) 1_455 .
O1W Ba1 O10 70.04(6) . .
O7 Ba1 O5 78.69(5) . .
O1 Ba1 O5 142.57(6) . .
O4 Ba1 O5 46.17(5) . .
O9 Ba1 O5 112.19(6) 1_455 .
O1W Ba1 O5 63.80(6) . .
O10 Ba1 O5 133.07(6) . .
O7 Ba1 O2 107.83(6) . .
O1 Ba1 O2 46.90(5) . .
O4 Ba1 O2 75.44(5) . .
O9 Ba1 O2 82.67(6) 1_455 .
O1W Ba1 O2 166.86(6) . .
O10 Ba1 O2 120.73(5) . .
O5 Ba1 O2 106.17(6) . .
O7 Ba1 C14 102.11(6) . .
O1 Ba1 C14 141.87(7) . .
O4 Ba1 C14 24.19(6) . .
O9 Ba1 C14 90.11(6) 1_455 .
O1W Ba1 C14 77.89(7) . .
O10 Ba1 C14 137.13(6) . .
O5 Ba1 C14 23.65(6) . .
O2 Ba1 C14 95.79(6) . .
O7 Ba1 C7 99.21(6) . .
O1 Ba1 C7 23.31(6) . .
O4 Ba1 C7 98.90(6) . .
O9 Ba1 C7 84.96(6) 1_455 .
O1W Ba1 C7 158.65(7) . .
O10 Ba1 C7 99.13(6) . .
O5 Ba1 C7 127.25(7) . .
O2 Ba1 C7 23.78(6) . .
C14 Ba1 C7 119.52(7) . .
O5 Ba2 O2 72.80(6) 1_455 2
O5 Ba2 O8 123.78(5) 1_455 1_455
O2 Ba2 O8 149.12(6) 2 1_455
O5 Ba2 O12 151.85(6) 1_455 2_665
O2 Ba2 O12 110.41(6) 2 2_665
O8 Ba2 O12 68.28(6) 1_455 2_665
O5 Ba2 O2W 85.16(7) 1_455 .
O2 Ba2 O2W 85.98(6) 2 .
O8 Ba2 O2W 118.91(6) 1_455 .
O12 Ba2 O2W 67.56(7) 2_665 .
O5 Ba2 O7 77.69(5) 1_455 1_455
O2 Ba2 O7 135.95(6) 2 1_455
O8 Ba2 O7 46.25(5) 1_455 1_455
O12 Ba2 O7 111.08(6) 2_665 1_455
O2W Ba2 O7 123.49(6) . 1_455
O5 Ba2 O1W 64.86(6) 1_455 1_455
O2 Ba2 O1W 129.39(6) 2 1_455
O8 Ba2 O1W 80.37(6) 1_455 1_455
O12 Ba2 O1W 95.84(6) 2_665 1_455
O2W Ba2 O1W 64.68(6) . 1_455
O7 Ba2 O1W 59.23(6) 1_455 1_455
O5 Ba2 O6 136.08(6) 1_455 .
O2 Ba2 O6 82.22(6) 2 .
O8 Ba2 O6 68.03(6) 1_455 .
O12 Ba2 O6 70.82(6) 2_665 .
O2W Ba2 O6 129.11(6) . .
O7 Ba2 O6 97.89(5) 1_455 .
O1W Ba2 O6 148.30(6) 1_455 .
O5 Ba2 O4 74.38(5) 1_455 2
O2 Ba2 O4 75.66(5) 2 2
O8 Ba2 O4 83.95(5) 1_455 2
O12 Ba2 O4 133.76(6) 2_665 2
O2W Ba2 O4 155.70(6) . 2
O7 Ba2 O4 65.24(5) 1_455 2
O1W Ba2 O4 115.73(6) 1_455 2
O6 Ba2 O4 64.60(5) . 2
O5 Ba2 C21 100.90(6) 1_455 1_455
O2 Ba2 C21 147.19(7) 2 1_455
O8 Ba2 C21 23.19(6) 1_455 1_455
O12 Ba2 C21 90.39(7) 2_665 1_455
O2W Ba2 C21 126.19(7) . 1_455
O7 Ba2 C21 23.22(6) 1_455 1_455
O1W Ba2 C21 70.06(7) 1_455 1_455
O6 Ba2 C21 81.12(6) . 1_455
O4 Ba2 C21 71.68(6) 2 1_455
O5 Ba2 Ba1 42.28(4) 1_455 1_455
O2 Ba2 Ba1 113.56(4) 2 1_455
O8 Ba2 Ba1 82.37(4) 1_455 1_455
O12 Ba2 Ba1 132.64(4) 2_665 1_455
O2W Ba2 Ba1 98.63(5) . 1_455
O7 Ba2 Ba1 38.26(3) 1_455 1_455
O1W Ba2 Ba1 41.35(4) 1_455 1_455
O6 Ba2 Ba1 131.39(4) . 1_455
O4 Ba2 Ba1 75.02(3) 2 1_455
C21 Ba2 Ba1 60.64(5) 1_455 1_455
O5 Ba2 Ba1 55.28(4) 1_455 2
O2 Ba2 Ba1 40.68(4) 2 2
O8 Ba2 Ba1 123.09(4) 1_455 2
O12 Ba2 Ba1 144.09(4) 2_665 2
O2W Ba2 Ba1 117.56(5) . 2
O7 Ba2 Ba1 95.42(4) 1_455 2
O1W Ba2 Ba1 118.92(4) 1_455 2
O6 Ba2 Ba1 82.24(4) . 2
O4 Ba2 Ba1 39.15(4) 2 2
C21 Ba2 Ba1 108.84(5) 1_455 2
Ba1 Ba2 Ba1 83.070(5) 1_455 2
C7 O1 Ba1 100.29(16) . .
C7 O2 Ba2 162.79(18) . 2
C7 O2 Ba1 90.02(16) . .
Ba2 O2 Ba1 101.39(6) 2 .
Ba1 O1W Ba2 95.74(7) . 1_655
Ba1 O1W H1W 99(2) . .
Ba2 O1W H1W 121(2) 1_655 .
Ba1 O1W H2W 121(3) . .
Ba2 O1W H2W 113(3) 1_655 .
H1W O1W H2W 107(4) . .
C2 O3 H1H 105(3) . .
Ba2 O2W H3W 107(2) . .
Ba2 O2W H4W 116(3) . .
H3W O2W H4W 100(4) . .
C14 O4 Ba1 93.57(15) . .
C14 O4 Ba2 124.15(16) . 2
Ba1 O4 Ba2 99.21(6) . 2
C14 O5 Ba2 166.31(18) . 1_655
C14 O5 Ba1 89.95(16) . .
Ba2 O5 Ba1 98.55(6) 1_655 .
C9 O6 Ba2 117.60(16) . .
C9 O6 H2H 103(3) . .
Ba2 O6 H2H 118(3) . .
C21 O7 Ba1 158.03(18) . .
C21 O7 Ba2 92.57(16) . 1_655
Ba1 O7 Ba2 99.31(6) . 1_655
C21 O8 Ba2 98.27(15) . 1_655
C16 O9 Ba1 127.43(17) . 1_655
C16 O9 H3H 103(2) . .
Ba1 O9 H3H 119(2) 1_655 .
C28 O10 Ba1 116.57(16) . .
C23 O12 Ba2 144.53(18) . 2_665
C23 O12 H4H 102(3) . .
Ba2 O12 H4H 110(3) 2_665 .
C6 C1 C2 117.8(3) . .
C6 C1 C7 120.9(3) . .
C2 C1 C7 121.3(3) . .
O3 C2 C3 117.6(3) . .
O3 C2 C1 122.2(3) . .
C3 C2 C1 120.3(3) . .
C4 C3 C2 120.1(3) . .
C4 C3 H3 119.9 . .
C2 C3 H3 119.9 . .
C3 C4 C5 120.5(3) . .
C3 C4 H4 119.8 . .
C5 C4 H4 119.8 . .
C6 C5 C4 119.5(3) . .
C6 C5 H5 120.3 . .
C4 C5 H5 120.3 . .
C5 C6 C1 121.9(3) . .
C5 C6 H6 119.0 . .
C1 C6 H6 119.0 . .
O1 C7 O2 121.8(3) . .
O1 C7 C1 117.8(2) . .
O2 C7 C1 120.4(2) . .
O1 C7 Ba1 56.40(14) . .
O2 C7 Ba1 66.20(15) . .
C1 C7 Ba1 167.86(19) . .
C13 C8 C9 118.5(2) . .
C13 C8 C14 120.4(2) . .
C9 C8 C14 121.1(2) . .
O6 C9 C10 117.5(2) . .
O6 C9 C8 122.3(2) . .
C10 C9 C8 120.2(3) . .
C11 C10 C9 120.4(3) . .
C11 C10 H10 119.8 . .
C9 C10 H10 119.8 . .
C10 C11 C12 120.1(3) . .
C10 C11 H11 119.9 . .
C12 C11 H11 119.9 . .
C13 C12 C11 119.7(3) . .
C13 C12 H12 120.2 . .
C11 C12 H12 120.2 . .
C12 C13 C8 121.1(3) . .
C12 C13 H13 119.4 . .
C8 C13 H13 119.4 . .
O5 C14 O4 121.2(2) . .
O5 C14 C8 120.2(2) . .
O4 C14 C8 118.6(2) . .
O5 C14 Ba1 66.40(14) . .
O4 C14 Ba1 62.23(14) . .
C8 C14 Ba1 152.26(18) . .
C20 C15 C16 118.7(3) . .
C20 C15 C21 121.0(2) . .
C16 C15 C21 120.3(2) . .
O9 C16 C17 119.4(2) . .
O9 C16 C15 120.9(2) . .
C17 C16 C15 119.7(3) . .
C18 C17 C16 120.1(3) . .
C18 C17 H17 119.9 . .
C16 C17 H17 119.9 . .
C19 C18 C17 120.7(3) . .
C19 C18 H18 119.7 . .
C17 C18 H18 119.7 . .
C18 C19 C20 119.5(3) . .
C18 C19 H19 120.2 . .
C20 C19 H19 120.2 . .
C19 C20 C15 121.3(3) . .
C19 C20 H20 119.4 . .
C15 C20 H20 119.4 . .
O7 C21 O8 122.1(2) . .
O7 C21 C15 119.7(2) . .
O8 C21 C15 118.2(2) . .
O7 C21 Ba2 64.22(14) . 1_655
O8 C21 Ba2 58.53(14) . 1_655
C15 C21 Ba2 169.52(18) . 1_655
C27 C22 C23 118.0(3) . .
C27 C22 C28 120.8(2) . .
C23 C22 C28 121.2(3) . .
O12 C23 C24 118.6(3) . .
O12 C23 C22 121.0(3) . .
C24 C23 C22 120.4(3) . .
C25 C24 C23 120.0(3) . .
C25 C24 H24 120.0 . .
C23 C24 H24 120.0 . .
C24 C25 C26 120.7(3) . .
C24 C25 H25 119.7 . .
C26 C25 H25 119.7 . .
C27 C26 C25 119.0(3) . .
C27 C26 H26 120.5 . .
C25 C26 H26 120.5 . .
C26 C27 C22 121.9(3) . .
C26 C27 H27 119.1 . .
C22 C27 H27 119.1 . .
O11 C28 O10 122.4(3) . .
O11 C28 C22 118.7(2) . .
O10 C28 C22 118.9(3) . .

loop_
_geom_bond_atom_site_label_1
_geom_bond_atom_site_label_2
_geom_bond_distance
_geom_bond_site_symmetry_2
Ba1 O7 2.6506(17) .
Ba1 O1 2.6743(19) .
Ba1 O4 2.7803(18) .
Ba1 O9 2.8006(19) 1_455
Ba1 O1W 2.804(2) .
Ba1 O10 2.8161(19) .
Ba1 O5 2.8738(19) .
Ba1 O2 2.891(2) .
Ba1 C14 3.136(3) .
Ba1 C7 3.159(3) .
Ba1 Ba2 4.2241(2) 1_655
Ba1 Ba2 4.3473(3) 2
Ba2 O5 2.6979(17) 1_455
Ba2 O2 2.7259(19) 2
Ba2 O8 2.7617(18) 1_455
Ba2 O12 2.842(2) 2_665
Ba2 O2W 2.848(2) .
Ba2 O7 2.8881(19) 1_455
Ba2 O1W 2.891(2) 1_455
Ba2 O6 2.8946(19) .
Ba2 O4 2.9265(19) 2
Ba2 C21 3.204(3) 1_455
O1 C7 1.270(3) .
O2 C7 1.274(3) .
O2 Ba2 2.7259(19) 2
O1W Ba2 2.891(2) 1_655
O1W H1W 0.76(3) .
O1W H2W 0.87(4) .
O3 C2 1.361(4) .
O3 H1H 0.83(4) .
O2W H3W 0.81(3) .
O2W H4W 0.78(4) .
O4 C14 1.288(3) .
O4 Ba2 2.9265(19) 2
O5 C14 1.258(3) .
O5 Ba2 2.6979(17) 1_655
O6 C9 1.366(3) .
O6 H2H 0.81(4) .
O7 C21 1.264(3) .
O7 Ba2 2.8881(19) 1_655
O8 C21 1.275(3) .
O8 Ba2 2.7617(18) 1_655
O9 C16 1.372(3) .
O9 Ba1 2.8006(19) 1_655
O9 H3H 0.87(4) .
O10 C28 1.277(3) .
O11 C28 1.273(3) .
O12 C23 1.379(3) .
O12 Ba2 2.842(2) 2_665
O12 H4H 0.72(3) .
C1 C6 1.395(4) .
C1 C2 1.405(4) .
C1 C7 1.484(4) .
C2 C3 1.393(4) .
C3 C4 1.378(4) .
C3 H3 0.9500 .
C4 C5 1.382(4) .
C4 H4 0.9500 .
C5 C6 1.376(4) .
C5 H5 0.9500 .
C6 H6 0.9500 .
C8 C13 1.402(4) .
C8 C9 1.402(4) .
C8 C14 1.485(4) .
C9 C10 1.387(4) .
C10 C11 1.385(4) .
C10 H10 0.9500 .
C11 C12 1.391(4) .
C11 H11 0.9500 .
C12 C13 1.380(4) .
C12 H12 0.9500 .
C13 H13 0.9500 .
C15 C20 1.391(4) .
C15 C16 1.411(4) .
C15 C21 1.491(4) .
C16 C17 1.393(4) .
C17 C18 1.383(4) .
C17 H17 0.9500 .
C18 C19 1.383(4) .
C18 H18 0.9500 .
C19 C20 1.383(4) .
C19 H19 0.9500 .
C20 H20 0.9500 .
C21 Ba2 3.204(3) 1_655
C22 C27 1.398(4) .
C22 C23 1.407(4) .
C22 C28 1.488(4) .
C23 C24 1.387(4) .
C24 C25 1.379(4) .
C24 H24 0.9500 .
C25 C26 1.395(4) .
C25 H25 0.9500 .
C26 C27 1.375(4) .
C26 H26 0.9500 .
C27 H27 0.9500 .

loop_
_geom_torsion_atom_site_label_1
_geom_torsion_atom_site_label_2
_geom_torsion_atom_site_label_3
_geom_torsion_atom_site_label_4
_geom_torsion
_geom_torsion_site_symmetry_1
_geom_torsion_site_symmetry_4
O7 Ba1 O1 C7 -124.49(16) . .
O4 Ba1 O1 C7 -0.51(18) . .
O9 Ba1 O1 C7 72.69(16) 1_455 .
O1W Ba1 O1 C7 -167.50(15) . .
O10 Ba1 O1 C7 146.64(17) . .
O5 Ba1 O1 C7 -58.94(19) . .
O2 Ba1 O1 C7 -5.46(15) . .
C14 Ba1 O1 C7 -19.9(2) . .
Ba2 Ba1 O1 C7 -110.53(15) 1_655 .
Ba2 Ba1 O1 C7 -16.68(15) 2 .
O7 Ba1 O2 C7 71.76(15) . .
O1 Ba1 O2 C7 5.36(14) . .
O4 Ba1 O2 C7 -170.31(16) . .
O9 Ba1 O2 C7 -94.15(15) 1_455 .
O1W Ba1 O2 C7 116.0(3) . .
O10 Ba1 O2 C7 -27.00(16) . .
O5 Ba1 O2 C7 154.80(15) . .
C14 Ba1 O2 C7 176.48(15) . .
Ba2 Ba1 O2 C7 115.86(14) 1_655 .
Ba2 Ba1 O2 C7 167.03(18) 2 .
O7 Ba1 O2 Ba2 -95.27(6) . 2
O1 Ba1 O2 Ba2 -161.67(10) . 2
O4 Ba1 O2 Ba2 22.66(5) . 2
O9 Ba1 O2 Ba2 98.82(6) 1_455 2
O1W Ba1 O2 Ba2 -51.0(3) . 2
O10 Ba1 O2 Ba2 165.97(5) . 2
O5 Ba1 O2 Ba2 -12.23(7) . 2
C14 Ba1 O2 Ba2 9.46(7) . 2
C7 Ba1 O2 Ba2 -167.03(18) . 2
Ba2 Ba1 O2 Ba2 -51.16(6) 1_655 2
O7 Ba1 O1W Ba2 47.99(6) . 1_655
O1 Ba1 O1W Ba2 97.76(9) . 1_655
O4 Ba1 O1W Ba2 -71.07(7) . 1_655
O9 Ba1 O1W Ba2 -148.46(6) 1_455 1_655
O10 Ba1 O1W Ba2 146.42(8) . 1_655
O5 Ba1 O1W Ba2 -42.29(6) . 1_655
O2 Ba1 O1W Ba2 -0.2(3) . 1_655
C14 Ba1 O1W Ba2 -62.48(7) . 1_655
C7 Ba1 O1W Ba2 84.16(19) . 1_655
Ba2 Ba1 O1W Ba2 -40.87(9) 2 1_655
O7 Ba1 O4 C14 -43.97(17) . .
O1 Ba1 O4 C14 -150.06(15) . .
O9 Ba1 O4 C14 127.47(16) 1_455 .
O1W Ba1 O4 C14 20.85(16) . .
O10 Ba1 O4 C14 91.65(17) . .
O5 Ba1 O4 C14 -15.93(14) . .
O2 Ba1 O4 C14 -146.33(16) . .
C7 Ba1 O4 C14 -150.27(16) . .
Ba2 Ba1 O4 C14 -19.41(15) 1_655 .
Ba2 Ba1 O4 C14 -125.45(17) 2 .
O7 Ba1 O4 Ba2 81.48(7) . 2
O1 Ba1 O4 Ba2 -24.61(8) . 2
O9 Ba1 O4 Ba2 -107.08(6) 1_455 2
O1W Ba1 O4 Ba2 146.30(6) . 2
O10 Ba1 O4 Ba2 -142.91(7) . 2
O5 Ba1 O4 Ba2 109.52(8) . 2
O2 Ba1 O4 Ba2 -20.88(5) . 2
C14 Ba1 O4 Ba2 125.45(17) . 2
C7 Ba1 O4 Ba2 -24.82(7) . 2
Ba2 Ba1 O4 Ba2 106.04(4) 1_655 2
O7 Ba1 O5 C14 171.90(17) . .
O1 Ba1 O5 C14 104.06(17) . .
O4 Ba1 O5 C14 16.28(15) . .
O9 Ba1 O5 C14 -22.15(17) 1_455 .
O1W Ba1 O5 C14 -122.72(17) . .
O10 Ba1 O5 C14 -111.48(16) . .
O2 Ba1 O5 C14 66.40(16) . .
C7 Ba1 O5 C14 78.86(17) . .
Ba2 Ba1 O5 C14 -169.22(19) 1_655 .
Ba2 Ba1 O5 C14 58.39(15) 2 .
O7 Ba1 O5 Ba2 -18.88(6) . 1_655
O1 Ba1 O5 Ba2 -86.72(10) . 1_655
O4 Ba1 O5 Ba2 -174.50(10) . 1_655
O9 Ba1 O5 Ba2 147.07(6) 1_455 1_655
O1W Ba1 O5 Ba2 46.50(6) . 1_655
O10 Ba1 O5 Ba2 57.74(9) . 1_655
O2 Ba1 O5 Ba2 -124.37(6) . 1_655
C14 Ba1 O5 Ba2 169.22(19) . 1_655
C7 Ba1 O5 Ba2 -111.92(8) . 1_655
Ba2 Ba1 O5 Ba2 -132.39(6) 2 1_655
O5 Ba2 O6 C9 127.87(17) 1_455 .
O2 Ba2 O6 C9 72.77(18) 2 .
O8 Ba2 O6 C9 -115.68(19) 1_455 .
O12 Ba2 O6 C9 -42.07(18) 2_665 .
O2W Ba2 O6 C9 -5.6(2) . .
O7 Ba2 O6 C9 -151.72(18) 1_455 .
O1W Ba2 O6 C9 -111.08(19) 1_455 .
O4 Ba2 O6 C9 150.55(19) 2 .
C21 Ba2 O6 C9 -135.60(19) 1_455 .
Ba1 Ba2 O6 C9 -172.56(15) 1_455 .
Ba1 Ba2 O6 C9 113.84(18) 2 .
O1 Ba1 O7 C21 -74.9(5) . .
O4 Ba1 O7 C21 159.7(5) . .
O9 Ba1 O7 C21 8.6(6) 1_455 .
O1W Ba1 O7 C21 73.3(5) . .
O10 Ba1 O7 C21 4.8(5) . .
O5 Ba1 O7 C21 139.5(5) . .
O2 Ba1 O7 C21 -117.0(5) . .
C14 Ba1 O7 C21 142.8(5) . .
C7 Ba1 O7 C21 -94.2(5) . .
Ba2 Ba1 O7 C21 121.8(5) 1_655 .
Ba2 Ba1 O7 C21 -156.8(5) 2 .
O1 Ba1 O7 Ba2 163.28(7) . 1_655
O4 Ba1 O7 Ba2 37.86(8) . 1_655
O9 Ba1 O7 Ba2 -113.20(19) 1_455 1_655
O1W Ba1 O7 Ba2 -48.58(7) . 1_655
O10 Ba1 O7 Ba2 -117.05(6) . 1_655
O5 Ba1 O7 Ba2 17.63(6) . 1_655
O2 Ba1 O7 Ba2 121.16(6) . 1_655
C14 Ba1 O7 Ba2 20.95(7) . 1_655
C7 Ba1 O7 Ba2 143.99(7) . 1_655
Ba2 Ba1 O7 Ba2 81.32(5) 2 1_655
O7 Ba1 O10 C28 5.20(19) . .
O1 Ba1 O10 C28 91.51(19) . .
O4 Ba1 O10 C28 -137.74(18) . .
O9 Ba1 O10 C28 -173.6(2) 1_455 .
O1W Ba1 O10 C28 -56.72(19) . .
O5 Ba1 O10 C28 -67.4(2) . .
O2 Ba1 O10 C28 114.92(19) . .
C14 Ba1 O10 C28 -100.7(2) . .
C7 Ba1 O10 C28 104.2(2) . .
Ba2 Ba1 O10 C28 -33.6(2) 1_655 .
Ba2 Ba1 O10 C28 136.67(17) 2 .
C6 C1 C2 O3 179.2(3) . .
C7 C1 C2 O3 -3.7(5) . .
C6 C1 C2 C3 -1.4(5) . .
C7 C1 C2 C3 175.6(3) . .
O3 C2 C3 C4 179.7(3) . .
C1 C2 C3 C4 0.3(5) . .
C2 C3 C4 C5 0.6(5) . .
C3 C4 C5 C6 -0.4(5) . .
C4 C5 C6 C1 -0.8(4) . .
C2 C1 C6 C5 1.7(4) . .
C7 C1 C6 C5 -175.4(3) . .
Ba1 O1 C7 O2 10.7(3) . .
Ba1 O1 C7 C1 -167.6(2) . .
Ba2 O2 C7 O1 122.2(5) 2 .
Ba1 O2 C7 O1 -9.7(3) . .
Ba2 O2 C7 C1 -59.5(7) 2 .
Ba1 O2 C7 C1 168.5(2) . .
Ba2 O2 C7 Ba1 132.0(6) 2 .
C6 C1 C7 O1 -178.5(2) . .
C2 C1 C7 O1 4.5(4) . .
C6 C1 C7 O2 3.2(4) . .
C2 C1 C7 O2 -173.8(3) . .
C6 C1 C7 Ba1 123.1(8) . .
C2 C1 C7 Ba1 -53.9(10) . .
O7 Ba1 C7 O1 56.41(17) . .
O4 Ba1 C7 O1 179.56(15) . .
O9 Ba1 C7 O1 -106.68(16) 1_455 .
O1W Ba1 C7 O1 24.2(3) . .
O10 Ba1 C7 O1 -33.21(16) . .
O5 Ba1 C7 O1 139.16(15) . .
O2 Ba1 C7 O1 170.1(3) . .
C14 Ba1 C7 O1 166.05(15) . .
Ba2 Ba1 C7 O1 88.16(17) 1_655 .
Ba2 Ba1 C7 O1 161.02(17) 2 .
O7 Ba1 C7 O2 -113.66(15) . .
O1 Ba1 C7 O2 -170.1(3) . .
O4 Ba1 C7 O2 9.49(15) . .
O9 Ba1 C7 O2 83.24(15) 1_455 .
O1W Ba1 C7 O2 -145.87(17) . .
O10 Ba1 C7 O2 156.72(14) . .
O5 Ba1 C7 O2 -30.92(17) . .
C14 Ba1 C7 O2 -4.02(17) . .
Ba2 Ba1 C7 O2 -81.92(15) 1_655 .
Ba2 Ba1 C7 O2 -9.05(12) 2 .
O7 Ba1 C7 C1 121.2(9) . .
O1 Ba1 C7 C1 64.8(8) . .
O4 Ba1 C7 C1 -115.7(9) . .
O9 Ba1 C7 C1 -41.9(9) 1_455 .
O1W Ba1 C7 C1 89.0(9) . .
O10 Ba1 C7 C1 31.5(9) . .
O5 Ba1 C7 C1 -156.1(8) . .
O2 Ba1 C7 C1 -125.2(9) . .
C14 Ba1 C7 C1 -129.2(8) . .
Ba2 Ba1 C7 C1 152.9(8) 1_655 .
Ba2 Ba1 C7 C1 -134.2(9) 2 .
Ba2 O6 C9 C10 -42.8(3) . .
Ba2 O6 C9 C8 137.6(2) . .
C13 C8 C9 O6 -177.4(3) . .
C14 C8 C9 O6 3.7(4) . .
C13 C8 C9 C10 3.0(4) . .
C14 C8 C9 C10 -175.9(3) . .
O6 C9 C10 C11 178.3(3) . .
C8 C9 C10 C11 -2.1(4) . .
C9 C10 C11 C12 0.1(4) . .
C10 C11 C12 C13 1.0(4) . .
C11 C12 C13 C8 -0.1(4) . .
C9 C8 C13 C12 -1.9(4) . .
C14 C8 C13 C12 177.0(3) . .
Ba2 O5 C14 O4 -159.3(6) 1_655 .
Ba1 O5 C14 O4 -30.7(3) . .
Ba2 O5 C14 C8 21.1(9) 1_655 .
Ba1 O5 C14 C8 149.7(2) . .
Ba2 O5 C14 Ba1 -128.6(8) 1_655 .
Ba1 O4 C14 O5 31.9(3) . .
Ba2 O4 C14 O5 -71.7(3) 2 .
Ba1 O4 C14 C8 -148.5(2) . .
Ba2 O4 C14 C8 107.9(2) 2 .
Ba2 O4 C14 Ba1 -103.66(14) 2 .
C13 C8 C14 O5 1.6(4) . .
C9 C8 C14 O5 -179.6(3) . .
C13 C8 C14 O4 -178.1(3) . .
C9 C8 C14 O4 0.8(4) . .
C13 C8 C14 Ba1 97.9(4) . .
C9 C8 C14 Ba1 -83.2(5) . .
O7 Ba1 C14 O5 -8.13(17) . .
O1 Ba1 C14 O5 -107.28(17) . .
O4 Ba1 C14 O5 -150.4(3) . .
O9 Ba1 C14 O5 159.57(16) 1_455 .
O1W Ba1 C14 O5 50.54(16) . .
O10 Ba1 C14 O5 92.44(17) . .
O2 Ba1 C14 O5 -117.79(16) . .
C7 Ba1 C14 O5 -116.17(16) . .
Ba2 Ba1 C14 O5 7.65(14) 1_655 .
Ba2 Ba1 C14 O5 -110.98(17) 2 .
O7 Ba1 C14 O4 142.31(15) . .
O1 Ba1 C14 O4 43.2(2) . .
O9 Ba1 C14 O4 -50.00(15) 1_455 .
O1W Ba1 C14 O4 -159.03(16) . .
O10 Ba1 C14 O4 -117.13(15) . .
O5 Ba1 C14 O4 150.4(3) . .
O2 Ba1 C14 O4 32.64(15) . .
C7 Ba1 C14 O4 34.27(18) . .
Ba2 Ba1 C14 O4 158.08(17) 1_655 .
Ba2 Ba1 C14 O4 39.45(13) 2 .
O7 Ba1 C14 C8 -118.5(4) . .
O1 Ba1 C14 C8 142.3(4) . .
O4 Ba1 C14 C8 99.2(4) . .
O9 Ba1 C14 C8 49.2(4) 1_455 .
O1W Ba1 C14 C8 -59.8(4) . .
O10 Ba1 C14 C8 -17.9(4) . .
O5 Ba1 C14 C8 -110.4(4) . .
O2 Ba1 C14 C8 131.8(4) . .
C7 Ba1 C14 C8 133.5(4) . .
Ba2 Ba1 C14 C8 -102.7(4) 1_655 .
Ba2 Ba1 C14 C8 138.6(4) 2 .
Ba1 O9 C16 C17 39.7(4) 1_655 .
Ba1 O9 C16 C15 -139.9(2) 1_655 .
C20 C15 C16 O9 179.9(3) . .
C21 C15 C16 O9 3.0(4) . .
C20 C15 C16 C17 0.3(4) . .
C21 C15 C16 C17 -176.6(3) . .
O9 C16 C17 C18 -179.3(3) . .
C15 C16 C17 C18 0.3(4) . .
C16 C17 C18 C19 -1.0(4) . .
C17 C18 C19 C20 1.1(4) . .
C18 C19 C20 C15 -0.5(4) . .
C16 C15 C20 C19 -0.2(4) . .
C21 C15 C20 C19 176.7(3) . .
Ba1 O7 C21 O8 -113.8(4) . .
Ba2 O7 C21 O8 9.2(3) 1_655 .
Ba1 O7 C21 C15 68.0(6) . .
Ba2 O7 C21 C15 -169.0(2) 1_655 .
Ba1 O7 C21 Ba2 -122.9(5) . 1_655
Ba2 O8 C21 O7 -9.7(3) 1_655 .
Ba2 O8 C21 C15 168.5(2) 1_655 .
C20 C15 C21 O7 -4.0(4) . .
C16 C15 C21 O7 172.9(3) . .
C20 C15 C21 O8 177.7(3) . .
C16 C15 C21 O8 -5.4(4) . .
C20 C15 C21 Ba2 -113.5(10) . 1_655
C16 C15 C21 Ba2 63.4(11) . 1_655
Ba2 O12 C23 C24 -34.4(5) 2_665 .
Ba2 O12 C23 C22 146.5(2) 2_665 .
C27 C22 C23 O12 179.9(3) . .
C28 C22 C23 O12 0.5(4) . .
C27 C22 C23 C24 0.9(4) . .
C28 C22 C23 C24 -178.6(3) . .
O12 C23 C24 C25 -179.4(3) . .
C22 C23 C24 C25 -0.3(4) . .
C23 C24 C25 C26 -0.3(4) . .
C24 C25 C26 C27 0.4(4) . .
C25 C26 C27 C22 0.2(4) . .
C23 C22 C27 C26 -0.8(4) . .
C28 C22 C27 C26 178.7(3) . .
Ba1 O10 C28 O11 73.9(3) . .
Ba1 O10 C28 C22 -104.1(2) . .
C27 C22 C28 O11 178.0(3) . .
C23 C22 C28 O11 -2.6(4) . .
C27 C22 C28 O10 -3.9(4) . .
C23 C22 C28 O10 175.6(3) . .
